data_4119522
loop_
_publ_author_name
'Chuan-Hu Lei'
'De-Xian Wang'
'Liang Zhao'
'Jieping Zhu'
'Mei-Xiang Wang'

_publ_section_title
;
 Synthesis of Substituted Pyridines from Cascade [1 + 5] Cycloaddition of
 Isonitriles to N-Formylmethyl-Substituted Enamides, Aerobic Oxidative
 Aromatization, and Acyl Transfer Reaction
;
_journal_name_full 'Journal of the American Chemical Society'
_journal_page_first 4708
_journal_page_last 4711
_journal_paper_doi 10.1021/ja401701x
_journal_volume 135
_journal_year 2013
_chemical_formula_moiety 'C25 H20 N2 O3'
_chemical_formula_sum 'C25 H20 N2 O3'
_chemical_formula_weight 396.43
_chemical_name_systematic
; 
 ? 
;
_space_group_IT_number 2
_symmetry_cell_setting triclinic
_symmetry_space_group_name_Hall '-P 1'
_symmetry_space_group_name_H-M 'P -1'
_atom_sites_solution_hydrogens geom
_atom_sites_solution_primary direct
_atom_sites_solution_secondary difmap
_audit_creation_method SHELXL-97
_cell_angle_alpha 82.46(3)
_cell_angle_beta 84.33(3)
_cell_angle_gamma 74.63(3)
_cell_formula_units_Z 2
_cell_length_a 7.3246(15)
_cell_length_b 8.8640(18)
_cell_length_c 15.446(3)
_cell_measurement_reflns_used 3355
_cell_measurement_temperature 173(2)
_cell_measurement_theta_max 27.4689
_cell_measurement_theta_min 1.3328
_cell_volume 956.5(4)
_computing_cell_refinement 'CrystalClear (Rigaku Inc., 2008)'
_computing_data_collection 'CrystalClear (Rigaku Inc., 2008)'
_computing_data_reduction 'CrystalClear (Rigaku Inc., 2008)'
_computing_molecular_graphics
;
 Mercury: visualization and analysis of crystal structures, C. F. Macrae,
 P. R. Edgington, P. McCabe, E. Pidcock, G. P. Shields, R. Taylor,
 M. Towler and J. van de Streek, J. Appl. Cryst., 39, 453-457, 2006.
;
_computing_publication_material 'SHELX-97 (Sheldrick, 2008)'
_computing_structure_refinement 'SHELX-97 (Sheldrick, 2008)'
_computing_structure_solution 'SHELX-97 (Sheldrick, 2008)'
_diffrn_ambient_temperature 173(2)
_diffrn_detector_area_resol_mean 28.5714
_diffrn_measured_fraction_theta_full 0.987
_diffrn_measured_fraction_theta_max 0.987
_diffrn_measurement_device_type 'Saturn724+ CCD'
_diffrn_measurement_method '\w scans at fixed \c = 45\%'
_diffrn_radiation_monochromator graphite
_diffrn_radiation_source 'fine-focus sealed tube'
_diffrn_radiation_type MoK\a
_diffrn_radiation_wavelength 0.71073
_diffrn_reflns_av_R_equivalents 0.0322
_diffrn_reflns_av_sigmaI/netI 0.0385
_diffrn_reflns_limit_h_max 9
_diffrn_reflns_limit_h_min -9
_diffrn_reflns_limit_k_max 11
_diffrn_reflns_limit_k_min -11
_diffrn_reflns_limit_l_max 20
_diffrn_reflns_limit_l_min -19
_diffrn_reflns_number 8533
_diffrn_reflns_theta_full 27.48
_diffrn_reflns_theta_max 27.48
_diffrn_reflns_theta_min 2.87
_exptl_absorpt_coefficient_mu 0.091
_exptl_absorpt_correction_T_max 1.0000
_exptl_absorpt_correction_T_min 0.6831
_exptl_absorpt_correction_type multi-scan
_exptl_absorpt_process_details 'CrystalClear (Rigaku Inc., 2008)'
_exptl_crystal_colour Colorless
_exptl_crystal_density_diffrn 1.376
_exptl_crystal_description block
_exptl_crystal_F_000 416
_exptl_crystal_size_max 0.23
_exptl_crystal_size_mid 0.20
_exptl_crystal_size_min 0.14
_refine_diff_density_max 0.242
_refine_diff_density_min -0.184
_refine_diff_density_rms 0.043
_refine_ls_extinction_method none
_refine_ls_goodness_of_fit_ref 1.123
_refine_ls_hydrogen_treatment constr
_refine_ls_matrix_type full
_refine_ls_number_parameters 272
_refine_ls_number_reflns 4346
_refine_ls_number_restraints 0
_refine_ls_restrained_S_all 1.123
_refine_ls_R_factor_all 0.0648
_refine_ls_R_factor_gt 0.0580
_refine_ls_shift/su_max 0.000
_refine_ls_shift/su_mean 0.000
_refine_ls_structure_factor_coef Fsqd
_refine_ls_weighting_details 'calc w=1/[\s^2^(Fo^2^)+(0.0478P)^2^+0.3937P] where P=(Fo^2^+2Fc^2^)/3'
_refine_ls_weighting_scheme calc
_refine_ls_wR_factor_gt 0.1292
_refine_ls_wR_factor_ref 0.1338
_reflns_number_gt 3916
_reflns_number_total 4346
_reflns_threshold_expression >2sigma(I)
_cod_data_source_file ja401701x_si_002.cif
_cod_data_source_block a
_cod_original_cell_volume 956.5(3)
_cod_database_code 4119522

loop_
_symmetry_equiv_pos_as_xyz
'x, y, z'
'-x, -y, -z'

loop_
_atom_site_label
_atom_site_type_symbol
_atom_site_fract_x
_atom_site_fract_y
_atom_site_fract_z
_atom_site_U_iso_or_equiv
_atom_site_adp_type
_atom_site_occupancy
_atom_site_symmetry_multiplicity
_atom_site_calc_flag
_atom_site_refinement_flags
O1 O 0.26501(18) 0.47571(14) 0.36177(7) 0.0325(3) Uani 1 1 d .
O2 O -0.07653(17) 0.28700(15) 0.08283(8) 0.0327(3) Uani 1 1 d .
O3 O 0.21587(16) 0.12271(13) 0.09446(7) 0.0272(3) Uani 1 1 d .
N1 N 0.3213(2) 0.41106(17) 0.00530(9) 0.0352(4) Uani 1 1 d .
H1 H 0.3019 0.4997 -0.0297 0.042 Uiso 1 1 d R
N2 N 0.2720(2) 0.04687(16) -0.13356(9) 0.0295(3) Uani 1 1 d .
C1 C 0.1160(3) 0.5955(2) 0.39680(12) 0.0403(4) Uani 1 1 d .
H1B H 0.1352 0.6991 0.3739 0.060 Uiso 1 1 calc R
H1C H 0.1165 0.5825 0.4608 0.060 Uiso 1 1 calc R
H1A H -0.0062 0.5874 0.3798 0.060 Uiso 1 1 calc R
C2 C 0.2731(2) 0.46927(19) 0.27292(10) 0.0258(3) Uani 1 1 d .
C3 C 0.1617(2) 0.5805(2) 0.21527(11) 0.0302(4) Uani 1 1 d .
H3 H 0.0750 0.6709 0.2357 0.036 Uiso 1 1 calc R
C4 C 0.1781(2) 0.5583(2) 0.12701(11) 0.0299(4) Uani 1 1 d .
H4 H 0.1003 0.6333 0.0874 0.036 Uiso 1 1 calc R
C5 C 0.3065(2) 0.42804(19) 0.09620(11) 0.0276(3) Uani 1 1 d .
C6 C 0.4248(2) 0.32135(19) 0.15387(11) 0.0291(4) Uani 1 1 d .
H6 H 0.5183 0.2352 0.1328 0.035 Uiso 1 1 calc R
C7 C 0.4059(2) 0.34106(19) 0.24182(11) 0.0283(4) Uani 1 1 d .
H7 H 0.4842 0.2664 0.2814 0.034 Uiso 1 1 calc R
C8 C 0.0318(2) 0.18292(19) 0.22506(10) 0.0249(3) Uani 1 1 d .
C9 C -0.1119(2) 0.2877(2) 0.26863(11) 0.0294(4) Uani 1 1 d .
H9 H -0.2013 0.3673 0.2364 0.035 Uiso 1 1 calc R
C10 C -0.1246(3) 0.2759(2) 0.35920(12) 0.0342(4) Uani 1 1 d .
H10 H -0.2229 0.3473 0.3892 0.041 Uiso 1 1 calc R
C11 C 0.0060(3) 0.1601(2) 0.40599(11) 0.0332(4) Uani 1 1 d .
H11 H -0.0021 0.1528 0.4681 0.040 Uiso 1 1 calc R
C12 C 0.1484(3) 0.0548(2) 0.36280(12) 0.0347(4) Uani 1 1 d .
H12 H 0.2368 -0.0253 0.3953 0.042 Uiso 1 1 calc R
C13 C 0.1623(2) 0.0659(2) 0.27222(11) 0.0307(4) Uani 1 1 d .
H13 H 0.2605 -0.0059 0.2425 0.037 Uiso 1 1 calc R
C14 C 0.0446(2) 0.20514(18) 0.12803(10) 0.0249(3) Uani 1 1 d .
C15 C 0.2542(2) 0.15091(19) 0.00370(10) 0.0253(3) Uani 1 1 d .
C16 C 0.3076(2) 0.28567(19) -0.03528(11) 0.0262(3) Uani 1 1 d .
C17 C 0.3442(2) 0.29271(19) -0.12639(11) 0.0268(3) Uani 1 1 d .
H17 H 0.3848 0.3797 -0.1568 0.032 Uiso 1 1 calc R
C18 C 0.3228(2) 0.17648(18) -0.17322(10) 0.0247(3) Uani 1 1 d .
C19 C 0.2417(2) 0.03782(19) -0.04681(11) 0.0290(4) Uani 1 1 d .
H19 H 0.2089 -0.0536 -0.0177 0.035 Uiso 1 1 calc R
C20 C 0.3496(2) 0.18749(18) -0.27071(10) 0.0243(3) Uani 1 1 d .
C21 C 0.4239(2) 0.3039(2) -0.31977(11) 0.0287(4) Uani 1 1 d .
H21 H 0.4631 0.3768 -0.2906 0.034 Uiso 1 1 calc R
C22 C 0.4415(3) 0.3147(2) -0.41045(11) 0.0319(4) Uani 1 1 d .
H22 H 0.4919 0.3952 -0.4426 0.038 Uiso 1 1 calc R
C23 C 0.3866(3) 0.2095(2) -0.45466(11) 0.0327(4) Uani 1 1 d .
H23 H 0.3971 0.2180 -0.5168 0.039 Uiso 1 1 calc R
C24 C 0.3161(3) 0.0918(2) -0.40660(11) 0.0325(4) Uani 1 1 d .
H24 H 0.2803 0.0175 -0.4361 0.039 Uiso 1 1 calc R
C25 C 0.2971(2) 0.0808(2) -0.31593(11) 0.0287(4) Uani 1 1 d .
H25 H 0.2476 -0.0005 -0.2841 0.034 Uiso 1 1 calc R

loop_
_atom_site_aniso_label
_atom_site_aniso_U_11
_atom_site_aniso_U_22
_atom_site_aniso_U_33
_atom_site_aniso_U_23
_atom_site_aniso_U_13
_atom_site_aniso_U_12
O1 0.0381(7) 0.0364(7) 0.0237(6) -0.0065(5) -0.0025(5) -0.0092(5)
O2 0.0319(6) 0.0364(7) 0.0277(6) 0.0000(5) -0.0048(5) -0.0056(5)
O3 0.0299(6) 0.0272(6) 0.0225(6) -0.0011(4) -0.0011(5) -0.0050(5)
N1 0.0582(10) 0.0267(7) 0.0243(7) -0.0042(6) -0.0002(7) -0.0175(7)
N2 0.0379(8) 0.0257(7) 0.0262(7) -0.0052(5) 0.0015(6) -0.0107(6)
C1 0.0444(11) 0.0481(11) 0.0307(9) -0.0154(8) 0.0047(8) -0.0132(9)
C2 0.0277(8) 0.0290(8) 0.0238(8) -0.0051(6) -0.0038(6) -0.0108(7)
C3 0.0310(8) 0.0280(8) 0.0298(9) -0.0075(7) -0.0020(7) -0.0024(7)
C4 0.0315(8) 0.0295(8) 0.0278(8) -0.0022(6) -0.0065(7) -0.0051(7)
C5 0.0345(8) 0.0277(8) 0.0238(8) -0.0057(6) 0.0000(7) -0.0130(7)
C6 0.0305(8) 0.0234(8) 0.0335(9) -0.0082(6) -0.0002(7) -0.0055(6)
C7 0.0288(8) 0.0258(8) 0.0310(9) -0.0014(6) -0.0071(7) -0.0074(7)
C8 0.0262(8) 0.0267(8) 0.0233(8) -0.0015(6) -0.0015(6) -0.0101(6)
C9 0.0294(8) 0.0283(8) 0.0290(9) -0.0008(7) -0.0018(7) -0.0061(7)
C10 0.0384(10) 0.0331(9) 0.0297(9) -0.0073(7) 0.0029(7) -0.0068(8)
C11 0.0417(10) 0.0379(10) 0.0224(8) -0.0034(7) -0.0017(7) -0.0143(8)
C12 0.0376(9) 0.0355(9) 0.0297(9) 0.0028(7) -0.0089(8) -0.0076(8)
C13 0.0303(8) 0.0320(9) 0.0283(9) -0.0031(7) -0.0015(7) -0.0056(7)
C14 0.0268(8) 0.0231(7) 0.0261(8) -0.0032(6) -0.0020(6) -0.0083(6)
C15 0.0266(8) 0.0264(8) 0.0221(8) -0.0025(6) -0.0015(6) -0.0054(6)
C16 0.0291(8) 0.0232(8) 0.0262(8) -0.0055(6) -0.0025(6) -0.0051(6)
C17 0.0303(8) 0.0255(8) 0.0253(8) -0.0024(6) -0.0008(7) -0.0091(6)
C18 0.0243(7) 0.0244(8) 0.0246(8) -0.0032(6) -0.0013(6) -0.0044(6)
C19 0.0343(9) 0.0255(8) 0.0279(8) -0.0023(6) 0.0004(7) -0.0101(7)
C20 0.0226(7) 0.0242(8) 0.0249(8) -0.0051(6) -0.0024(6) -0.0027(6)
C21 0.0317(8) 0.0289(8) 0.0272(8) -0.0062(6) -0.0002(7) -0.0100(7)
C22 0.0359(9) 0.0292(9) 0.0290(9) -0.0009(7) 0.0013(7) -0.0080(7)
C23 0.0352(9) 0.0376(10) 0.0235(8) -0.0047(7) -0.0020(7) -0.0056(7)
C24 0.0349(9) 0.0359(9) 0.0293(9) -0.0104(7) -0.0040(7) -0.0097(7)
C25 0.0304(8) 0.0275(8) 0.0292(9) -0.0050(6) -0.0011(7) -0.0089(7)

loop_
_atom_type_symbol
_atom_type_description
_atom_type_scat_dispersion_real
_atom_type_scat_dispersion_imag
_atom_type_scat_source
C C 0.0033 0.0016 'International Tables Vol C Tables 4.2.6.8 and 6.1.1.4'
H H 0.0000 0.0000 'International Tables Vol C Tables 4.2.6.8 and 6.1.1.4'
N N 0.0061 0.0033 'International Tables Vol C Tables 4.2.6.8 and 6.1.1.4'
O O 0.0106 0.0060 'International Tables Vol C Tables 4.2.6.8 and 6.1.1.4'

loop_
_geom_angle_atom_site_label_1
_geom_angle_atom_site_label_2
_geom_angle_atom_site_label_3
_geom_angle
C2 O1 C1 116.63(14)
C14 O3 C15 116.48(12)
C16 N1 C5 129.07(14)
C16 N1 H1 112.9
C5 N1 H1 115.2
C19 N2 C18 116.36(14)
O1 C1 H1B 109.5
O1 C1 H1C 109.5
H1B C1 H1C 109.5
O1 C1 H1A 109.5
H1B C1 H1A 109.5
H1C C1 H1A 109.5
O1 C2 C3 124.52(15)
O1 C2 C7 115.49(14)
C3 C2 C7 119.99(15)
C2 C3 C4 119.25(16)
C2 C3 H3 120.4
C4 C3 H3 120.4
C5 C4 C3 120.83(16)
C5 C4 H4 119.6
C3 C4 H4 119.6
C4 C5 C6 119.43(15)
C4 C5 N1 119.10(15)
C6 C5 N1 121.38(15)
C7 C6 C5 119.82(15)
C7 C6 H6 120.1
C5 C6 H6 120.1
C6 C7 C2 120.55(15)
C6 C7 H7 119.7
C2 C7 H7 119.7
C9 C8 C13 120.13(15)
C9 C8 C14 117.77(15)
C13 C8 C14 122.05(15)
C10 C9 C8 119.88(16)
C10 C9 H9 120.1
C8 C9 H9 120.1
C11 C10 C9 119.92(17)
C11 C10 H10 120.0
C9 C10 H10 120.0
C10 C11 C12 120.34(16)
C10 C11 H11 119.8
C12 C11 H11 119.8
C11 C12 C13 120.10(17)
C11 C12 H12 119.9
C13 C12 H12 119.9
C12 C13 C8 119.63(16)
C12 C13 H13 120.2
C8 C13 H13 120.2
O2 C14 O3 122.87(15)
O2 C14 C8 125.73(15)
O3 C14 C8 111.39(13)
C19 C15 C16 120.12(15)
C19 C15 O3 117.32(14)
C16 C15 O3 122.55(14)
N1 C16 C15 127.28(15)
N1 C16 C17 117.90(15)
C15 C16 C17 114.79(14)
C18 C17 C16 121.82(15)
C18 C17 H17 119.1
C16 C17 H17 119.1
N2 C18 C17 122.00(15)
N2 C18 C20 115.67(14)
C17 C18 C20 122.31(14)
N2 C19 C15 124.86(15)
N2 C19 H19 117.6
C15 C19 H19 117.6
C21 C20 C25 117.75(15)
C21 C20 C18 122.12(14)
C25 C20 C18 120.12(15)
C22 C21 C20 120.96(15)
C22 C21 H21 119.5
C20 C21 H21 119.5
C23 C22 C21 120.77(16)
C23 C22 H22 119.6
C21 C22 H22 119.6
C24 C23 C22 118.73(16)
C24 C23 H23 120.6
C22 C23 H23 120.6
C23 C24 C25 120.83(16)
C23 C24 H24 119.6
C25 C24 H24 119.6
C24 C25 C20 120.94(16)
C24 C25 H25 119.5
C20 C25 H25 119.5

loop_
_geom_bond_atom_site_label_1
_geom_bond_atom_site_label_2
_geom_bond_distance
O1 C2 1.3758(19)
O1 C1 1.425(2)
O2 C14 1.204(2)
O3 C14 1.365(2)
O3 C15 1.4051(19)
N1 C16 1.376(2)
N1 C5 1.422(2)
N1 H1 0.8800
N2 C19 1.332(2)
N2 C18 1.353(2)
C1 H1B 0.9800
C1 H1C 0.9800
C1 H1A 0.9800
C2 C3 1.385(2)
C2 C7 1.390(2)
C3 C4 1.392(2)
C3 H3 0.9500
C4 C5 1.387(2)
C4 H4 0.9500
C5 C6 1.391(2)
C6 C7 1.381(2)
C6 H6 0.9500
C7 H7 0.9500
C8 C9 1.389(2)
C8 C13 1.391(2)
C8 C14 1.483(2)
C9 C10 1.385(2)
C9 H9 0.9500
C10 C11 1.383(3)
C10 H10 0.9500
C11 C12 1.384(3)
C11 H11 0.9500
C12 C13 1.385(2)
C12 H12 0.9500
C13 H13 0.9500
C15 C19 1.375(2)
C15 C16 1.398(2)
C16 C17 1.403(2)
C17 C18 1.383(2)
C17 H17 0.9500
C18 C20 1.493(2)
C19 H19 0.9500
C20 C21 1.395(2)
C20 C25 1.397(2)
C21 C22 1.387(2)
C21 H21 0.9500
C22 C23 1.385(2)
C22 H22 0.9500
C23 C24 1.383(3)
C23 H23 0.9500
C24 C25 1.387(2)
C24 H24 0.9500
C25 H25 0.9500

loop_
_geom_hbond_atom_site_label_D
_geom_hbond_atom_site_label_H
_geom_hbond_atom_site_label_A
_geom_hbond_distance_DH
_geom_hbond_distance_HA
_geom_hbond_distance_DA
_geom_hbond_angle_DHA
_geom_hbond_site_symmetry_A
N1 H1 O2 0.88 2.28 3.035(2) 144.5 2_565

loop_
_geom_torsion_atom_site_label_1
_geom_torsion_atom_site_label_2
_geom_torsion_atom_site_label_3
_geom_torsion_atom_site_label_4
_geom_torsion
C1 O1 C2 C3 7.7(2)
C1 O1 C2 C7 -173.05(15)
O1 C2 C3 C4 -177.74(15)
C7 C2 C3 C4 3.0(2)
C2 C3 C4 C5 -1.1(3)
C3 C4 C5 C6 -2.2(3)
C3 C4 C5 N1 -178.91(15)
C16 N1 C5 C4 -126.3(2)
C16 N1 C5 C6 57.1(3)
C4 C5 C6 C7 3.7(2)
N1 C5 C6 C7 -179.68(15)
C5 C6 C7 C2 -1.9(2)
O1 C2 C7 C6 179.15(14)
C3 C2 C7 C6 -1.5(2)
C13 C8 C9 C10 0.2(2)
C14 C8 C9 C10 -177.21(15)
C8 C9 C10 C11 0.1(3)
C9 C10 C11 C12 -0.6(3)
C10 C11 C12 C13 0.7(3)
C11 C12 C13 C8 -0.4(3)
C9 C8 C13 C12 -0.1(2)
C14 C8 C13 C12 177.22(15)
C15 O3 C14 O2 6.8(2)
C15 O3 C14 C8 -171.86(13)
C9 C8 C14 O2 -14.2(2)
C13 C8 C14 O2 168.38(16)
C9 C8 C14 O3 164.36(14)
C13 C8 C14 O3 -13.0(2)
C14 O3 C15 C19 -104.48(17)
C14 O3 C15 C16 76.99(19)
C5 N1 C16 C15 7.9(3)
C5 N1 C16 C17 -174.49(17)
C19 C15 C16 N1 177.88(16)
O3 C15 C16 N1 -3.6(3)
C19 C15 C16 C17 0.2(2)
O3 C15 C16 C17 178.70(14)
N1 C16 C17 C18 -176.06(16)
C15 C16 C17 C18 1.8(2)
C19 N2 C18 C17 0.7(2)
C19 N2 C18 C20 -177.93(14)
C16 C17 C18 N2 -2.4(3)
C16 C17 C18 C20 176.12(15)
C18 N2 C19 C15 1.5(3)
C16 C15 C19 N2 -2.0(3)
O3 C15 C19 N2 179.45(15)
N2 C18 C20 C21 -172.06(15)
C17 C18 C20 C21 9.3(2)
N2 C18 C20 C25 9.0(2)
C17 C18 C20 C25 -169.64(15)
C25 C20 C21 C22 1.2(2)
C18 C20 C21 C22 -177.83(15)
C20 C21 C22 C23 -0.3(3)
C21 C22 C23 C24 -0.9(3)
C22 C23 C24 C25 1.3(3)
C23 C24 C25 C20 -0.4(3)
C21 C20 C25 C24 -0.8(2)
C18 C20 C25 C24 178.22(15)
